data_7216380
loop_
_publ_author_name
'Sekiya, Ryo'
'Yamasaki, Yutaro'
'Tada, Wataru'
'Shio, Hidemi'
'Haino, Takeharu'

_publ_section_title
;
 Guest induced head-to-tail columnar assembly of 5,17-difunctionalized
 calix[4]arene
;
_journal_name_full CrystEngComm
_journal_paper_doi 10.1039/c4ce00667d
_journal_year 2014
_chemical_formula_moiety 'C54 H58 N2 O10, 2(C2 H3 N)'
_chemical_formula_sum 'C58 H64 N4 O10'
_chemical_formula_weight 977.13
_chemical_name_systematic
;
 ?
;
_space_group_crystal_system triclinic
_space_group_IT_number 2
_space_group_name_Hall '-P 1'
_space_group_name_H-M_alt 'P -1'
_symmetry_space_group_name_Hall '-P 1'
_symmetry_space_group_name_H-M 'P -1'
_audit_creation_date 2014-02-18T13:50:37-00:00
_audit_creation_method 'WinGX routine CIF_UPDATE'
_cell_angle_alpha 96.3490(10)
_cell_angle_beta 94.7850(10)
_cell_angle_gamma 92.2800(10)
_cell_formula_units_Z 2
_cell_length_a 9.1552(9)
_cell_length_b 15.3084(15)
_cell_length_c 18.3015(18)
_cell_measurement_reflns_used 5169
_cell_measurement_temperature 123(2)
_cell_measurement_theta_max 25.26
_cell_measurement_theta_min 2.235
_cell_volume 2537.3(4)
_computing_cell_refinement 'Bruker SAINT'
_computing_data_collection 'Bruker APEX2'
_computing_data_reduction 'SHELXS-2013 (Sheldrick, 2013)'
_computing_structure_refinement 'SHELXL-2013 (Sheldrick, 2013)'
_diffrn_ambient_temperature 123(2)
_diffrn_measured_fraction_theta_full 0.955
_diffrn_measured_fraction_theta_max 0.951
_diffrn_measurement_device_type 'Bluker APEX-II CCD'
_diffrn_measurement_method '\f and \w scans'
_diffrn_radiation_monochromator graphite
_diffrn_radiation_probe x-ray
_diffrn_radiation_source 'sealed tube'
_diffrn_radiation_type MoK\a
_diffrn_radiation_wavelength 0.71073
_diffrn_reflns_av_R_equivalents 0.0195
_diffrn_reflns_limit_h_max 10
_diffrn_reflns_limit_h_min -10
_diffrn_reflns_limit_k_max 18
_diffrn_reflns_limit_k_min -17
_diffrn_reflns_limit_l_max 21
_diffrn_reflns_limit_l_min -16
_diffrn_reflns_number 11973
_diffrn_reflns_theta_full 25
_diffrn_reflns_theta_max 25.26
_diffrn_reflns_theta_min 2.235
_exptl_absorpt_coefficient_mu 0.088
_exptl_absorpt_correction_type none
_exptl_crystal_colour colorless
_exptl_crystal_density_diffrn 1.279
_exptl_crystal_description platelet
_exptl_crystal_F_000 1040
_exptl_crystal_size_max 0.09
_exptl_crystal_size_mid 0.06
_exptl_crystal_size_min 0.04
_refine_diff_density_max 0.386
_refine_diff_density_min -0.308
_refine_diff_density_rms 0.056
_refine_ls_extinction_method none
_refine_ls_goodness_of_fit_ref 1.078
_refine_ls_hydrogen_treatment constr
_refine_ls_matrix_type full
_refine_ls_number_parameters 658
_refine_ls_number_reflns 8720
_refine_ls_number_restraints 0
_refine_ls_restrained_S_all 1.078
_refine_ls_R_factor_all 0.0806
_refine_ls_R_factor_gt 0.0508
_refine_ls_shift/su_max 0.001
_refine_ls_shift/su_mean 0.000
_refine_ls_structure_factor_coef Fsqd
_refine_ls_weighting_details
;
 w=1/[\s^2^(Fo^2^)+(0.0540P)^2^+1.8790P]
 where P=(Fo^2^+2Fc^2^)/3
;
_refine_ls_weighting_scheme calc
_refine_ls_wR_factor_gt 0.1219
_refine_ls_wR_factor_ref 0.1442
_reflns_number_gt 6338
_reflns_number_total 8720
_reflns_threshold_expression 'I > 2\s(I)'
_cod_data_source_file c4ce00667d1.cif
_cod_data_source_block CH3CN
_cod_depositor_comments
;
The following automatic conversions were performed:

'_diffrn_radiation_probe' value 'X-ray' changed to 'x-ray' according
to
/usr/data/users/saulius/crontab/automatic-downloads/rss-feeds/RSC/lib/dictionaries/cif_core.dic
dictionary named 'cif_core.dic' version 2.4.2 from 2011-04-26.

Automatic conversion script
Id: cif_fix_values 2281 2013-09-26 08:29:07Z andrius 
;
_cod_database_code 7216380

loop_
_space_group_symop_operation_xyz
'x, y, z'
'-x, -y, -z'

loop_
_atom_site_label
_atom_site_type_symbol
_atom_site_fract_x
_atom_site_fract_y
_atom_site_fract_z
_atom_site_U_iso_or_equiv
_atom_site_adp_type
_atom_site_occupancy
_atom_site_calc_flag
_atom_site_disorder_assembly
_atom_site_disorder_group
C20 C 0.7482(3) 0.84190(16) 0.32846(14) 0.0282(6) Uani 1 d . .
C19 C 0.8080(3) 0.86672(16) 0.40094(14) 0.0311(6) Uani 1 d . .
C18 C 0.8973(3) 0.80878(17) 0.43489(15) 0.0320(6) Uani 1 d . .
H18 H 0.9378 0.8241 0.4844 0.038 Uiso 1 calc . .
C17 C 0.9276(3) 0.72921(16) 0.39732(14) 0.0301(6) Uani 1 d . .
C16 C 0.8765(3) 0.70883(16) 0.32364(14) 0.0283(6) Uani 1 d . .
H16 H 0.9031 0.6557 0.2973 0.034 Uiso 1 calc . .
C15 C 0.7867(3) 0.76520(15) 0.28770(14) 0.0273(6) Uani 1 d . .
C14 C 0.7400(3) 0.74824(15) 0.20608(13) 0.0279(6) Uani 1 d . .
H14A H 0.6322 0.7519 0.198 0.033 Uiso 1 calc . .
H14B H 0.7651 0.6881 0.1873 0.033 Uiso 1 calc . .
C12 C 0.8146(3) 0.81443(15) 0.16362(13) 0.0244(5) Uani 1 d . .
C11 C 0.9668(3) 0.82310(16) 0.16900(14) 0.0284(6) Uani 1 d . .
H11 H 1.0225 0.7843 0.1959 0.034 Uiso 1 calc . .
C10 C 1.0388(3) 0.88723(16) 0.13593(14) 0.0299(6) Uani 1 d . .
H10 H 1.143 0.8916 0.1393 0.036 Uiso 1 calc . .
C9 C 0.9581(3) 0.94489(16) 0.09795(14) 0.0281(6) Uani 1 d . .
H9 H 1.0078 0.9901 0.0766 0.034 Uiso 1 calc . .
C8 C 0.8058(3) 0.93800(15) 0.09043(13) 0.0236(5) Uani 1 d . .
C13 C 0.7353(3) 0.87083(14) 0.12218(13) 0.0220(5) Uani 1 d . .
C7 C 0.7223(3) 1.00651(15) 0.05177(14) 0.0263(6) Uani 1 d . .
H7A H 0.7476 1.0041 0.0001 0.032 Uiso 1 calc . .
H7B H 0.6155 0.9931 0.051 0.032 Uiso 1 calc . .
C5 C 0.7599(3) 1.09797(15) 0.09085(13) 0.0241(5) Uani 1 d . .
C4 C 0.8473(3) 1.15733(15) 0.05927(14) 0.0245(5) Uani 1 d . .
H4 H 0.8746 1.1426 0.0106 0.029 Uiso 1 calc . .
C3 C 0.8952(2) 1.23777(15) 0.09794(13) 0.0224(5) Uani 1 d . .
C2 C 0.8636(3) 1.25833(15) 0.17057(13) 0.0238(5) Uani 1 d . .
H2 H 0.901 1.3122 0.1976 0.029 Uiso 1 calc . .
C1 C 0.7767(3) 1.19982(15) 0.20388(13) 0.0248(5) Uani 1 d . .
C6 C 0.7203(3) 1.12231(15) 0.16213(14) 0.0237(5) Uani 1 d . .
C28 C 0.7561(3) 1.21474(16) 0.28511(14) 0.0279(6) Uani 1 d . .
H28A H 0.6514 1.2046 0.2929 0.033 Uiso 1 calc . .
H28B H 0.7865 1.2762 0.3047 0.033 Uiso 1 calc . .
C26 C 0.8487(3) 1.15165(15) 0.32529(13) 0.0258(6) Uani 1 d . .
C25 C 0.9953(3) 1.14292(17) 0.31293(15) 0.0337(6) Uani 1 d . .
H25 H 1.0412 1.1829 0.2847 0.04 Uiso 1 calc . .
C24 C 1.0760(3) 1.07804(18) 0.34045(16) 0.0386(7) Uani 1 d . .
H24 H 1.1767 1.0741 0.3322 0.046 Uiso 1 calc . .
C23 C 1.0090(3) 1.01869(17) 0.38027(15) 0.0350(6) Uani 1 d . .
H23 H 1.063 0.9718 0.3968 0.042 Uiso 1 calc . .
C22 C 0.8643(3) 1.02627(16) 0.39662(13) 0.0292(6) Uani 1 d . .
C27 C 0.7870(3) 1.09484(15) 0.37005(14) 0.0264(6) Uani 1 d . .
C21 C 0.7916(3) 0.95894(16) 0.43834(14) 0.0348(6) Uani 1 d . .
H21A H 0.6861 0.9703 0.44 0.042 Uiso 1 calc . .
H21B H 0.8373 0.9641 0.4897 0.042 Uiso 1 calc . .
C36 C 1.0150(3) 0.64964(16) 0.50127(15) 0.0295(6) Uani 1 d . .
C37 C 1.1220(3) 0.58699(16) 0.52837(14) 0.0288(6) Uani 1 d . .
C38 C 1.1237(3) 0.57096(16) 0.60248(14) 0.0283(6) Uani 1 d . .
C39 C 1.2291(3) 0.51745(16) 0.63141(14) 0.0311(6) Uani 1 d . .
C40 C 1.3243(3) 0.47637(18) 0.58727(16) 0.0385(7) Uani 1 d . .
H40 H 1.3943 0.4391 0.6071 0.046 Uiso 1 calc . .
C41 C 1.3185(3) 0.48927(19) 0.51320(16) 0.0416(7) Uani 1 d . .
H41 H 1.383 0.4594 0.4821 0.05 Uiso 1 calc . .
C42 C 1.2205(3) 0.54470(18) 0.48440(16) 0.0365(7) Uani 1 d . .
H42 H 1.2201 0.5543 0.434 0.044 Uiso 1 calc . .
C29 C 0.9450(3) 1.32282(15) -0.00285(14) 0.0242(5) Uani 1 d . .
C30 C 1.0415(3) 1.38780(15) -0.03298(14) 0.0249(5) Uani 1 d . .
C35 C 1.1753(3) 1.42300(16) 0.00265(15) 0.0298(6) Uani 1 d . .
H35 H 1.2099 1.4049 0.0487 0.036 Uiso 1 calc . .
C34 C 1.2575(3) 1.48409(17) -0.02899(15) 0.0329(6) Uani 1 d . .
H34 H 1.3479 1.5081 -0.0042 0.039 Uiso 1 calc . .
C33 C 1.2091(3) 1.51069(16) -0.09666(15) 0.0317(6) Uani 1 d . .
H33 H 1.267 1.5519 -0.1185 0.038 Uiso 1 calc . .
C32 C 1.0778(3) 1.47717(16) -0.13172(14) 0.0286(6) Uani 1 d . .
C31 C 0.9935(3) 1.41492(15) -0.10100(14) 0.0259(6) Uani 1 d . .
C43 C 0.5135(3) 0.9022(2) 0.31703(17) 0.0455(8) Uani 1 d . .
H43A H 0.4704 0.9569 0.3029 0.055 Uiso 1 calc . .
H43B H 0.5199 0.9053 0.3715 0.055 Uiso 1 calc . .
C44 C 0.4138(3) 0.8258(2) 0.28526(17) 0.0470(8) Uani 1 d . .
H44A H 0.4581 0.7705 0.2969 0.056 Uiso 1 calc . .
H44B H 0.4007 0.8245 0.2309 0.056 Uiso 1 calc . .
C45 C 0.2634(4) 0.8323(3) 0.31699(19) 0.0604(10) Uani 1 d . .
H45A H 0.2776 0.8413 0.371 0.091 Uiso 1 calc . .
H45B H 0.2041 0.7778 0.3012 0.091 Uiso 1 calc . .
H45C H 0.2129 0.882 0.2989 0.091 Uiso 1 calc . .
C46 C 0.4801(3) 1.05869(18) 0.16708(16) 0.0374(7) Uani 1 d . .
H46A H 0.4344 1.0027 0.1786 0.045 Uiso 1 calc . .
H46B H 0.4736 1.0576 0.1127 0.045 Uiso 1 calc . .
C47 C 0.3961(3) 1.13363(18) 0.19882(17) 0.0395(7) Uani 1 d . .
H47A H 0.4443 1.1902 0.1903 0.047 Uiso 1 calc . .
H47B H 0.3946 1.1324 0.2527 0.047 Uiso 1 calc . .
C48 C 0.2390(3) 1.1259(2) 0.16214(18) 0.0474(8) Uani 1 d . .
H48A H 0.2412 1.1242 0.1086 0.071 Uiso 1 calc . .
H48B H 0.1856 1.1768 0.1807 0.071 Uiso 1 calc . .
H48C H 0.1895 1.0718 0.1736 0.071 Uiso 1 calc . .
C49 C 0.6348(3) 1.17467(19) 0.44587(16) 0.0398(7) Uani 1 d . .
H49A H 0.6776 1.2303 0.4321 0.048 Uiso 1 calc . .
H49B H 0.6917 1.1603 0.491 0.048 Uiso 1 calc . .
C50 C 0.4793(3) 1.18555(19) 0.46042(19) 0.0473(8) Uani 1 d . .
H50A H 0.4402 1.1323 0.4798 0.057 Uiso 1 calc . .
H50B H 0.4204 1.1926 0.4137 0.057 Uiso 1 calc . .
C51 C 0.4656(4) 1.2659(2) 0.5162(2) 0.0599(10) Uani 1 d . .
H51A H 0.5165 1.2566 0.5638 0.09 Uiso 1 calc . .
H51B H 0.3617 1.2747 0.5223 0.09 Uiso 1 calc . .
H51C H 0.5098 1.318 0.4984 0.09 Uiso 1 calc . .
N2 N 1.0200(2) 0.66917(13) 0.43123(12) 0.0318(5) Uani 1 d . .
H2A H 1.0849 0.643 0.4046 0.038 Uiso 1 calc . .
N1 N 0.9829(2) 1.29879(13) 0.06426(11) 0.0255(5) Uani 1 d . .
H1 H 1.0652 1.3215 0.0885 0.031 Uiso 1 calc . .
O1 O 0.82908(19) 1.29288(11) -0.03923(10) 0.0313(4) Uani 1 d . .
O2 O 0.8653(2) 1.38569(12) -0.13971(10) 0.0358(4) Uani 1 d . .
H2B H 0.8247 1.3468 -0.1182 0.054 Uiso 1 calc . .
O3 O 1.0271(2) 1.50523(13) -0.19767(10) 0.0392(5) Uani 1 d . .
H3 H 0.9448 1.4802 -0.2121 0.059 Uiso 1 calc . .
O4 O 0.9264(2) 0.68316(12) 0.54251(10) 0.0392(5) Uani 1 d . .
O5 O 1.0279(2) 0.60527(12) 0.64877(10) 0.0369(5) Uani 1 d . .
H5 H 0.9711 0.6372 0.6264 0.055 Uiso 1 calc . .
O6 O 1.2391(2) 0.50642(13) 0.70486(10) 0.0420(5) Uani 1 d . .
H6 H 1.1591 0.5179 0.7222 0.063 Uiso 1 calc . .
O7 O 0.6583(2) 0.89792(11) 0.29336(10) 0.0327(4) Uani 1 d . .
O8 O 0.58295(17) 0.86186(10) 0.11438(9) 0.0256(4) Uani 1 d . .
O9 O 0.63344(18) 1.06460(10) 0.19528(9) 0.0276(4) Uani 1 d . .
O10 O 0.64334(19) 1.10481(11) 0.38671(9) 0.0301(4) Uani 1 d . .
C52A C 0.5206(4) 0.8229(3) 0.0432(2) 0.0308(5) Uani 0.703(4) d A 1
H52A H 0.5639 0.8536 0.0047 0.037 Uiso 0.703(4) calc A 1
H52B H 0.4137 0.8313 0.0391 0.037 Uiso 0.703(4) calc A 1
C53A C 0.5460(4) 0.7263(2) 0.0293(2) 0.0308(5) Uani 0.703(4) d A 1
H53A H 0.4892 0.694 0.0624 0.037 Uiso 0.703(4) calc A 1
H53B H 0.6513 0.7167 0.041 0.037 Uiso 0.703(4) calc A 1
C54A C 0.5010(7) 0.6906(4) -0.0496(3) 0.0308(5) Uani 0.703(4) d A 1
H54A H 0.401 0.7073 -0.0633 0.046 Uiso 0.703(4) calc A 1
H54B H 0.5041 0.6263 -0.0551 0.046 Uiso 0.703(4) calc A 1
H54C H 0.5685 0.715 -0.0818 0.046 Uiso 0.703(4) calc A 1
C52B C 0.5293(10) 0.7821(7) 0.0635(6) 0.0308(5) Uani 0.297(4) d A 2
H52C H 0.5689 0.7298 0.0842 0.037 Uiso 0.297(4) calc A 2
H52D H 0.4211 0.7766 0.063 0.037 Uiso 0.297(4) calc A 2
C53B C 0.5674(10) 0.7796(6) -0.0138(5) 0.0308(5) Uani 0.297(4) d A 2
H53C H 0.6746 0.7743 -0.015 0.037 Uiso 0.297(4) calc A 2
H53D H 0.5416 0.8356 -0.0329 0.037 Uiso 0.297(4) calc A 2
C54B C 0.4871(16) 0.7028(9) -0.0638(8) 0.0308(5) Uani 0.297(4) d A 2
H54D H 0.5296 0.6475 -0.0526 0.046 Uiso 0.297(4) calc A 2
H54E H 0.4974 0.7107 -0.1155 0.046 Uiso 0.297(4) calc A 2
H54F H 0.3829 0.7009 -0.0551 0.046 Uiso 0.297(4) calc A 2
C57 C 0.2824(4) 0.35836(19) 0.24786(19) 0.0444(7) Uani 1 d . .
C58 C 0.3429(5) 0.3524(3) 0.3229(2) 0.0751(12) Uani 1 d . .
H58A H 0.4503 0.3543 0.3248 0.113 Uiso 1 calc . .
H58B H 0.3075 0.297 0.339 0.113 Uiso 1 calc . .
H58C H 0.3117 0.4019 0.3557 0.113 Uiso 1 calc . .
N4 N 0.2344(3) 0.36348(17) 0.18920(15) 0.0483(7) Uani 1 d . .
C55 C 0.3395(4) 0.5799(2) 0.2673(2) 0.0485(8) Uani 1 d . .
C56 C 0.4497(4) 0.5706(2) 0.2137(2) 0.0598(9) Uani 1 d . .
H56A H 0.4205 0.5206 0.1765 0.09 Uiso 1 calc . .
H56B H 0.545 0.5605 0.2392 0.09 Uiso 1 calc . .
H56C H 0.4574 0.6245 0.1896 0.09 Uiso 1 calc . .
N3 N 0.2503(4) 0.58660(19) 0.30758(15) 0.0559(7) Uani 1 d . .

loop_
_atom_site_aniso_label
_atom_site_aniso_U_11
_atom_site_aniso_U_22
_atom_site_aniso_U_33
_atom_site_aniso_U_23
_atom_site_aniso_U_13
_atom_site_aniso_U_12
C20 0.0324(15) 0.0236(13) 0.0296(15) 0.0101(11) -0.0005(11) 0.0026(10)
C19 0.0399(16) 0.0269(13) 0.0271(15) 0.0062(11) 0.0030(12) 0.0022(11)
C18 0.0394(16) 0.0317(14) 0.0250(15) 0.0081(11) -0.0030(12) 0.0008(12)
C17 0.0328(15) 0.0273(13) 0.0317(15) 0.0111(11) 0.0006(11) 0.0028(11)
C16 0.0347(15) 0.0223(12) 0.0281(15) 0.0047(10) 0.0011(11) 0.0031(10)
C15 0.0311(14) 0.0234(12) 0.0278(15) 0.0071(10) 0.0008(11) -0.0015(10)
C14 0.0352(15) 0.0205(12) 0.0275(14) 0.0052(10) -0.0026(11) 0.0007(10)
C12 0.0292(14) 0.0199(12) 0.0230(14) -0.0007(10) -0.0004(10) 0.0014(10)
C11 0.0307(14) 0.0257(13) 0.0278(14) 0.0020(11) -0.0050(11) 0.0067(11)
C10 0.0226(13) 0.0342(14) 0.0325(15) 0.0029(12) 0.0005(11) 0.0019(11)
C9 0.0285(14) 0.0275(13) 0.0276(14) 0.0021(11) 0.0019(11) -0.0018(10)
C8 0.0252(13) 0.0226(12) 0.0221(13) 0.0007(10) -0.0012(10) 0.0002(10)
C13 0.0233(13) 0.0196(12) 0.0222(13) -0.0010(10) 0.0007(10) 0.0002(9)
C7 0.0271(14) 0.0269(13) 0.0245(14) 0.0051(10) -0.0024(10) 0.0007(10)
C5 0.0240(13) 0.0228(12) 0.0259(14) 0.0072(10) -0.0018(10) 0.0037(10)
C4 0.0228(13) 0.0257(13) 0.0261(14) 0.0080(10) 0.0002(10) 0.0048(10)
C3 0.0197(12) 0.0227(12) 0.0269(14) 0.0114(10) 0.0017(10) 0.0018(9)
C2 0.0264(13) 0.0194(12) 0.0260(14) 0.0056(10) 0.0008(10) 0.0015(10)
C1 0.0255(13) 0.0238(12) 0.0269(14) 0.0088(10) 0.0033(10) 0.0052(10)
C6 0.0218(13) 0.0213(12) 0.0299(14) 0.0107(10) 0.0032(10) 0.0022(10)
C28 0.0322(14) 0.0242(13) 0.0278(14) 0.0020(11) 0.0071(11) 0.0012(10)
C26 0.0322(14) 0.0214(12) 0.0224(14) -0.0009(10) -0.0006(11) -0.0021(10)
C25 0.0321(15) 0.0328(14) 0.0357(16) 0.0023(12) 0.0032(12) -0.0029(11)
C24 0.0270(15) 0.0419(16) 0.0451(18) 0.0011(14) -0.0020(12) 0.0031(12)
C23 0.0370(16) 0.0329(14) 0.0334(16) 0.0015(12) -0.0076(12) 0.0090(12)
C22 0.0412(16) 0.0238(13) 0.0207(14) -0.0008(10) -0.0043(11) 0.0015(11)
C27 0.0288(14) 0.0250(13) 0.0239(14) -0.0019(10) 0.0006(11) 0.0003(10)
C21 0.0511(18) 0.0299(14) 0.0244(15) 0.0081(11) 0.0001(12) 0.0070(12)
C36 0.0324(15) 0.0252(13) 0.0309(15) 0.0077(11) -0.0025(12) -0.0001(11)
C37 0.0328(15) 0.0245(13) 0.0290(15) 0.0078(11) -0.0040(11) -0.0014(11)
C38 0.0292(14) 0.0236(12) 0.0317(15) 0.0045(11) 0.0009(11) -0.0015(10)
C39 0.0363(15) 0.0294(14) 0.0274(15) 0.0090(11) -0.0047(12) -0.0001(11)
C40 0.0408(17) 0.0361(15) 0.0395(18) 0.0104(13) -0.0035(13) 0.0126(13)
C41 0.0452(18) 0.0461(17) 0.0347(17) 0.0055(13) 0.0037(13) 0.0149(14)
C42 0.0398(17) 0.0400(16) 0.0308(16) 0.0093(12) 0.0006(12) 0.0054(13)
C29 0.0241(13) 0.0214(12) 0.0285(14) 0.0077(10) 0.0017(11) 0.0051(10)
C30 0.0254(13) 0.0209(12) 0.0303(14) 0.0072(10) 0.0063(11) 0.0055(10)
C35 0.0263(14) 0.0316(14) 0.0338(15) 0.0134(12) 0.0018(11) 0.0031(11)
C34 0.0271(14) 0.0319(14) 0.0399(17) 0.0085(12) 0.0015(12) -0.0033(11)
C33 0.0315(15) 0.0278(13) 0.0389(17) 0.0117(12) 0.0104(12) 0.0016(11)
C32 0.0322(15) 0.0263(13) 0.0300(15) 0.0110(11) 0.0059(11) 0.0078(11)
C31 0.0246(13) 0.0228(12) 0.0316(15) 0.0076(11) 0.0026(11) 0.0042(10)
C43 0.0487(19) 0.0452(17) 0.0442(19) 0.0109(14) -0.0020(14) 0.0173(14)
C44 0.0482(19) 0.0542(19) 0.0391(18) 0.0086(14) -0.0020(14) 0.0137(15)
C45 0.0399(19) 0.090(3) 0.053(2) 0.0156(19) -0.0009(16) 0.0152(18)
C46 0.0345(16) 0.0351(15) 0.0421(18) 0.0027(13) 0.0060(13) -0.0053(12)
C47 0.0404(17) 0.0364(15) 0.0416(18) 0.0020(13) 0.0078(13) -0.0033(13)
C48 0.0290(16) 0.0507(18) 0.060(2) -0.0065(15) 0.0067(14) -0.0012(13)
C49 0.0449(18) 0.0399(16) 0.0344(17) -0.0009(13) 0.0056(13) 0.0088(13)
C50 0.0463(19) 0.0393(16) 0.060(2) 0.0084(15) 0.0206(16) 0.0074(14)
C51 0.064(2) 0.0461(19) 0.076(3) 0.0058(17) 0.0338(19) 0.0164(16)
N2 0.0370(13) 0.0320(12) 0.0284(13) 0.0118(10) 0.0006(10) 0.0081(10)
N1 0.0219(11) 0.0264(11) 0.0287(12) 0.0089(9) -0.0001(9) -0.0019(8)
O1 0.0289(10) 0.0308(9) 0.0350(11) 0.0128(8) -0.0028(8) -0.0023(8)
O2 0.0338(11) 0.0383(11) 0.0362(11) 0.0157(8) -0.0035(8) -0.0042(8)
O3 0.0403(12) 0.0424(11) 0.0378(12) 0.0201(9) 0.0009(9) 0.0004(9)
O4 0.0419(12) 0.0415(11) 0.0376(12) 0.0135(9) 0.0066(9) 0.0127(9)
O5 0.0399(12) 0.0387(11) 0.0349(11) 0.0129(8) 0.0049(9) 0.0101(8)
O6 0.0476(13) 0.0491(12) 0.0322(12) 0.0146(9) 0.0022(9) 0.0140(10)
O7 0.0403(11) 0.0286(9) 0.0300(10) 0.0077(8) -0.0020(8) 0.0092(8)
O8 0.0232(9) 0.0256(9) 0.0271(10) 0.0038(7) -0.0024(7) -0.0006(7)
O9 0.0276(10) 0.0257(9) 0.0310(10) 0.0100(7) 0.0035(7) -0.0022(7)
O10 0.0349(10) 0.0257(9) 0.0306(10) 0.0032(7) 0.0080(8) 0.0026(7)
C52A 0.0294(10) 0.0294(13) 0.0323(15) 0.0033(9) -0.0070(9) 0.0039(9)
C53A 0.0294(10) 0.0294(13) 0.0323(15) 0.0033(9) -0.0070(9) 0.0039(9)
C54A 0.0294(10) 0.0294(13) 0.0323(15) 0.0033(9) -0.0070(9) 0.0039(9)
C52B 0.0294(10) 0.0294(13) 0.0323(15) 0.0033(9) -0.0070(9) 0.0039(9)
C53B 0.0294(10) 0.0294(13) 0.0323(15) 0.0033(9) -0.0070(9) 0.0039(9)
C54B 0.0294(10) 0.0294(13) 0.0323(15) 0.0033(9) -0.0070(9) 0.0039(9)
C57 0.0497(19) 0.0376(16) 0.045(2) 0.0019(14) 0.0000(15) 0.0086(14)
C58 0.103(3) 0.072(3) 0.047(2) 0.0055(19) -0.013(2) 0.022(2)
N4 0.0461(16) 0.0523(16) 0.0465(18) 0.0076(13) -0.0008(13) 0.0055(12)
C55 0.047(2) 0.0460(18) 0.051(2) 0.0166(16) -0.0142(17) -0.0034(15)
C56 0.042(2) 0.067(2) 0.073(3) 0.0237(19) 0.0024(17) -0.0040(16)
N3 0.067(2) 0.0617(18) 0.0407(17) 0.0187(14) 0.0008(15) -0.0004(15)

loop_
_atom_type_symbol
_atom_type_description
_atom_type_scat_dispersion_real
_atom_type_scat_dispersion_imag
_atom_type_scat_source
C C 0.0033 0.0016 'International Tables Vol C Tables 4.2.6.8 and 6.1.1.4'
H H 0 0 'International Tables Vol C Tables 4.2.6.8 and 6.1.1.4'
N N 0.0061 0.0033 'International Tables Vol C Tables 4.2.6.8 and 6.1.1.4'
O O 0.0106 0.006 'International Tables Vol C Tables 4.2.6.8 and 6.1.1.4'

loop_
_geom_angle_atom_site_label_1
_geom_angle_atom_site_label_2
_geom_angle_atom_site_label_3
_geom_angle
O7 C20 C15 118.3(2)
O7 C20 C19 119.8(2)
C15 C20 C19 121.7(2)
C18 C19 C20 118.4(2)
C18 C19 C21 120.4(2)
C20 C19 C21 120.7(2)
C17 C18 C19 120.6(2)
C17 C18 H18 119.7
C19 C18 H18 119.7
C18 C17 C16 120.0(2)
C18 C17 N2 121.3(2)
C16 C17 N2 118.5(2)
C17 C16 C15 121.0(2)
C17 C16 H16 119.5
C15 C16 H16 119.5
C20 C15 C16 117.9(2)
C20 C15 C14 120.1(2)
C16 C15 C14 121.9(2)
C15 C14 C12 111.3(2)
C15 C14 H14A 109.4
C12 C14 H14A 109.4
C15 C14 H14B 109.4
C12 C14 H14B 109.4
H14A C14 H14B 108
C11 C12 C13 118.3(2)
C11 C12 C14 119.4(2)
C13 C12 C14 122.2(2)
C10 C11 C12 121.2(2)
C10 C11 H11 119.4
C12 C11 H11 119.4
C9 C10 C11 119.5(2)
C9 C10 H10 120.2
C11 C10 H10 120.2
C10 C9 C8 121.2(2)
C10 C9 H9 119.4
C8 C9 H9 119.4
C9 C8 C13 118.3(2)
C9 C8 C7 119.0(2)
C13 C8 C7 122.6(2)
O8 C13 C12 119.3(2)
O8 C13 C8 119.3(2)
C12 C13 C8 121.3(2)
C5 C7 C8 110.83(19)
C5 C7 H7A 109.5
C8 C7 H7A 109.5
C5 C7 H7B 109.5
C8 C7 H7B 109.5
H7A C7 H7B 108.1
C4 C5 C6 118.1(2)
C4 C5 C7 120.3(2)
C6 C5 C7 121.3(2)
C3 C4 C5 120.8(2)
C3 C4 H4 119.6
C5 C4 H4 119.6
C4 C3 C2 120.3(2)
C4 C3 N1 120.1(2)
C2 C3 N1 119.5(2)
C3 C2 C1 120.1(2)
C3 C2 H2 120
C1 C2 H2 120
C6 C1 C2 118.6(2)
C6 C1 C28 119.9(2)
C2 C1 C28 121.2(2)
O9 C6 C1 118.4(2)
O9 C6 C5 119.6(2)
C1 C6 C5 121.7(2)
C1 C28 C26 108.96(19)
C1 C28 H28A 109.9
C26 C28 H28A 109.9
C1 C28 H28B 109.9
C26 C28 H28B 109.9
H28A C28 H28B 108.3
C25 C26 C27 117.6(2)
C25 C26 C28 120.7(2)
C27 C26 C28 121.5(2)
C24 C25 C26 121.8(3)
C24 C25 H25 119.1
C26 C25 H25 119.1
C25 C24 C23 119.3(3)
C25 C24 H24 120.3
C23 C24 H24 120.3
C24 C23 C22 121.3(2)
C24 C23 H23 119.4
C22 C23 H23 119.4
C23 C22 C27 117.9(2)
C23 C22 C21 120.4(2)
C27 C22 C21 121.6(2)
O10 C27 C26 119.1(2)
O10 C27 C22 119.0(2)
C26 C27 C22 121.9(2)
C22 C21 C19 110.2(2)
C22 C21 H21A 109.6
C19 C21 H21A 109.6
C22 C21 H21B 109.6
C19 C21 H21B 109.6
H21A C21 H21B 108.1
O4 C36 N2 121.8(2)
O4 C36 C37 120.5(2)
N2 C36 C37 117.7(2)
C42 C37 C38 118.6(2)
C42 C37 C36 123.5(2)
C38 C37 C36 117.9(2)
O5 C38 C39 117.1(2)
O5 C38 C37 123.2(2)
C39 C38 C37 119.7(2)
C40 C39 O6 119.0(2)
C40 C39 C38 120.6(2)
O6 C39 C38 120.4(2)
C39 C40 C41 119.6(2)
C39 C40 H40 120.2
C41 C40 H40 120.2
C42 C41 C40 120.8(3)
C42 C41 H41 119.6
C40 C41 H41 119.6
C41 C42 C37 120.6(3)
C41 C42 H42 119.7
C37 C42 H42 119.7
O1 C29 N1 121.0(2)
O1 C29 C30 119.9(2)
N1 C29 C30 119.1(2)
C31 C30 C35 118.8(2)
C31 C30 C29 117.2(2)
C35 C30 C29 124.0(2)
C34 C35 C30 120.2(2)
C34 C35 H35 119.9
C30 C35 H35 119.9
C35 C34 C33 120.6(2)
C35 C34 H34 119.7
C33 C34 H34 119.7
C32 C33 C34 119.6(2)
C32 C33 H33 120.2
C34 C33 H33 120.2
C33 C32 O3 119.9(2)
C33 C32 C31 120.6(2)
O3 C32 C31 119.4(2)
O2 C31 C32 116.3(2)
O2 C31 C30 123.6(2)
C32 C31 C30 120.1(2)
O7 C43 C44 113.6(2)
O7 C43 H43A 108.8
C44 C43 H43A 108.8
O7 C43 H43B 108.8
C44 C43 H43B 108.8
H43A C43 H43B 107.7
C43 C44 C45 110.4(3)
C43 C44 H44A 109.6
C45 C44 H44A 109.6
C43 C44 H44B 109.6
C45 C44 H44B 109.6
H44A C44 H44B 108.1
C44 C45 H45A 109.5
C44 C45 H45B 109.5
H45A C45 H45B 109.5
C44 C45 H45C 109.5
H45A C45 H45C 109.5
H45B C45 H45C 109.5
O9 C46 C47 112.9(2)
O9 C46 H46A 109
C47 C46 H46A 109
O9 C46 H46B 109
C47 C46 H46B 109
H46A C46 H46B 107.8
C46 C47 C48 109.5(2)
C46 C47 H47A 109.8
C48 C47 H47A 109.8
C46 C47 H47B 109.8
C48 C47 H47B 109.8
H47A C47 H47B 108.2
C47 C48 H48A 109.5
C47 C48 H48B 109.5
H48A C48 H48B 109.5
C47 C48 H48C 109.5
H48A C48 H48C 109.5
H48B C48 H48C 109.5
O10 C49 C50 109.6(2)
O10 C49 H49A 109.8
C50 C49 H49A 109.8
O10 C49 H49B 109.8
C50 C49 H49B 109.8
H49A C49 H49B 108.2
C49 C50 C51 110.6(3)
C49 C50 H50A 109.5
C51 C50 H50A 109.5
C49 C50 H50B 109.5
C51 C50 H50B 109.5
H50A C50 H50B 108.1
C50 C51 H51A 109.5
C50 C51 H51B 109.5
H51A C51 H51B 109.5
C50 C51 H51C 109.5
H51A C51 H51C 109.5
H51B C51 H51C 109.5
C36 N2 C17 124.7(2)
C36 N2 H2A 117.6
C17 N2 H2A 117.6
C29 N1 C3 122.7(2)
C29 N1 H1 118.6
C3 N1 H1 118.6
C31 O2 H2B 109.5
C32 O3 H3 109.5
C38 O5 H5 109.5
C39 O6 H6 109.5
C20 O7 C43 115.0(2)
C13 O8 C52A 114.9(2)
C13 O8 C52B 111.7(4)
C6 O9 C46 114.15(19)
C27 O10 C49 111.06(19)
O8 C52A C53A 112.8(3)
O8 C52A H52A 109
C53A C52A H52A 109
O8 C52A H52B 109
C53A C52A H52B 109
H52A C52A H52B 107.8
C52A C53A C54A 111.4(3)
C52A C53A H53A 109.3
C54A C53A H53A 109.3
C52A C53A H53B 109.3
C54A C53A H53B 109.3
H53A C53A H53B 108
C53A C54A H54A 109.5
C53A C54A H54B 109.5
H54A C54A H54B 109.5
C53A C54A H54C 109.5
H54A C54A H54C 109.5
H54B C54A H54C 109.5
C53B C52B O8 116.3(8)
C53B C52B H52C 108.2
O8 C52B H52C 108.2
C53B C52B H52D 108.2
O8 C52B H52D 108.2
H52C C52B H52D 107.4
C52B C53B C54B 112.0(9)
C52B C53B H53C 109.2
C54B C53B H53C 109.2
C52B C53B H53D 109.2
C54B C53B H53D 109.2
H53C C53B H53D 107.9
C53B C54B H54D 109.5
C53B C54B H54E 109.5
H54D C54B H54E 109.5
C53B C54B H54F 109.5
H54D C54B H54F 109.5
H54E C54B H54F 109.5
N4 C57 C58 179.5(4)
C57 C58 H58A 109.5
C57 C58 H58B 109.5
H58A C58 H58B 109.5
C57 C58 H58C 109.5
H58A C58 H58C 109.5
H58B C58 H58C 109.5
N3 C55 C56 178.1(4)
C55 C56 H56A 109.5
C55 C56 H56B 109.5
H56A C56 H56B 109.5
C55 C56 H56C 109.5
H56A C56 H56C 109.5
H56B C56 H56C 109.5

loop_
_geom_bond_atom_site_label_1
_geom_bond_atom_site_label_2
_geom_bond_distance
C20 O7 1.384(3)
C20 C15 1.393(3)
C20 C19 1.398(4)
C19 C18 1.391(4)
C19 C21 1.518(3)
C18 C17 1.381(4)
C18 H18 0.95
C17 C16 1.387(4)
C17 N2 1.431(3)
C16 C15 1.395(3)
C16 H16 0.95
C15 C14 1.510(3)
C14 C12 1.518(3)
C14 H14A 0.99
C14 H14B 0.99
C12 C11 1.389(3)
C12 C13 1.396(3)
C11 C10 1.383(4)
C11 H11 0.95
C10 C9 1.382(4)
C10 H10 0.95
C9 C8 1.388(3)
C9 H9 0.95
C8 C13 1.398(3)
C8 C7 1.524(3)
C13 O8 1.390(3)
C7 C5 1.513(3)
C7 H7A 0.99
C7 H7B 0.99
C5 C4 1.391(3)
C5 C6 1.398(3)
C4 C3 1.386(3)
C4 H4 0.95
C3 C2 1.389(3)
C3 N1 1.431(3)
C2 C1 1.397(3)
C2 H2 0.95
C1 C6 1.394(3)
C1 C28 1.508(3)
C6 O9 1.387(3)
C28 C26 1.520(3)
C28 H28A 0.99
C28 H28B 0.99
C26 C25 1.389(4)
C26 C27 1.394(4)
C25 C24 1.376(4)
C25 H25 0.95
C24 C23 1.382(4)
C24 H24 0.95
C23 C22 1.389(4)
C23 H23 0.95
C22 C27 1.398(3)
C22 C21 1.514(4)
C27 O10 1.385(3)
C21 H21A 0.99
C21 H21B 0.99
C36 O4 1.241(3)
C36 N2 1.352(3)
C36 C37 1.492(3)
C37 C42 1.390(4)
C37 C38 1.404(4)
C38 O5 1.351(3)
C38 C39 1.398(4)
C39 C40 1.363(4)
C39 O6 1.369(3)
C40 C41 1.388(4)
C40 H40 0.95
C41 C42 1.372(4)
C41 H41 0.95
C42 H42 0.95
C29 O1 1.247(3)
C29 N1 1.343(3)
C29 C30 1.485(3)
C30 C31 1.397(3)
C30 C35 1.397(3)
C35 C34 1.383(4)
C35 H35 0.95
C34 C33 1.389(4)
C34 H34 0.95
C33 C32 1.368(4)
C33 H33 0.95
C32 O3 1.376(3)
C32 C31 1.397(4)
C31 O2 1.353(3)
C43 O7 1.431(3)
C43 C44 1.488(4)
C43 H43A 0.99
C43 H43B 0.99
C44 C45 1.541(4)
C44 H44A 0.99
C44 H44B 0.99
C45 H45A 0.98
C45 H45B 0.98
C45 H45C 0.98
C46 O9 1.450(3)
C46 C47 1.498(4)
C46 H46A 0.99
C46 H46B 0.99
C47 C48 1.530(4)
C47 H47A 0.99
C47 H47B 0.99
C48 H48A 0.98
C48 H48B 0.98
C48 H48C 0.98
C49 O10 1.445(3)
C49 C50 1.483(4)
C49 H49A 0.99
C49 H49B 0.99
C50 C51 1.526(4)
C50 H50A 0.99
C50 H50B 0.99
C51 H51A 0.98
C51 H51B 0.98
C51 H51C 0.98
N2 H2A 0.88
N1 H1 0.88
O2 H2B 0.84
O3 H3 0.84
O5 H5 0.84
O6 H6 0.84
O8 C52A 1.434(4)
O8 C52B 1.491(10)
C52A C53A 1.504(5)
C52A H52A 0.99
C52A H52B 0.99
C53A C54A 1.505(7)
C53A H53A 0.99
C53A H53B 0.99
C54A H54A 0.98
C54A H54B 0.98
C54A H54C 0.98
C52B C53B 1.483(14)
C52B H52C 0.99
C52B H52D 0.99
C53B C54B 1.530(17)
C53B H53C 0.99
C53B H53D 0.99
C54B H54D 0.98
C54B H54E 0.98
C54B H54F 0.98
C57 N4 1.138(4)
C57 C58 1.452(5)
C58 H58A 0.98
C58 H58B 0.98
C58 H58C 0.98
C55 N3 1.146(4)
C55 C56 1.464(5)
C56 H56A 0.98
C56 H56B 0.98
C56 H56C 0.98
